data_7251853
loop_
_publ_author_name
'Wang, Qing'
'Huang, Na'
'Zhang, Ruiying'
'Chen, Li-Chuan'
'Yan, Jianfeng'
'Chen, Zhong-Ning'
'Li, Yuanming'
'Zhang, Qian-Chong'

_publ_section_title
;
 Ladderization of polycyclic aromatic hydrocarbons enhances electrical
 conductivity through additional coherent channels.
;
_journal_issue 21
_journal_name_full 'Physical chemistry chemical physics : PCCP'
_journal_page_first 12812
_journal_page_last 12816
_journal_paper_doi 10.1039/d6cp00672h
_journal_volume 28
_journal_year 2026
_chemical_formula_moiety 'C48 H46 S2, C7 H8'
_chemical_formula_sum 'C55 H54 S2'
_chemical_formula_weight 779.10
_chemical_name_systematic
'((1,8-bis(4-(tert-butyl)phenyl)phenanthrene-2,7-diyl)bis(4,1-phenylene))bis(methylsulfane) compound with toluene (1:1)'
_space_group_crystal_system monoclinic
_space_group_IT_number 14
_space_group_name_Hall '-P 2yn'
_space_group_name_H-M_alt 'P 1 21/n 1'
_atom_sites_solution_hydrogens geom
_atom_sites_solution_primary dual
_atom_sites_solution_secondary difmap
_audit_creation_date 2026-01-05
_audit_creation_method
;
Olex2 1.5
(compiled 2022.04.07 svn.rca3783a0 for OlexSys, GUI svn.r6498)
;
_audit_update_record
;
2026-01-22 deposited with the CCDC.	2026-04-06 downloaded from the CCDC.
;
_cell_angle_alpha 90
_cell_angle_beta 90.8700(10)
_cell_angle_gamma 90
_cell_formula_units_Z 4
_cell_length_a 8.53820(10)
_cell_length_b 22.3478(3)
_cell_length_c 22.2413(3)
_cell_measurement_reflns_used 17715
_cell_measurement_temperature 100.4(9)
_cell_measurement_theta_max 55.3630
_cell_measurement_theta_min 2.4330
_cell_volume 4243.37(9)
_computing_cell_refinement 'CrysAlisPro 1.171.43.131a (Rigaku OD, 2024)'
_computing_data_collection 'CrysAlisPro 1.171.43.131a (Rigaku OD, 2024)'
_computing_data_reduction 'CrysAlisPro 1.171.43.131a (Rigaku OD, 2024)'
_computing_molecular_graphics 'Olex2 1.5 (Dolomanov et al., 2009)'
_computing_publication_material 'Olex2 1.5 (Dolomanov et al., 2009)'
_computing_structure_refinement 'SHELXL 2025/1 (Sheldrick, 2015)'
_computing_structure_solution 'SHELXT 2014/5 (Sheldrick, 2014)'
_diffrn_ambient_environment N~2~
_diffrn_ambient_temperature 100.4(9)
_diffrn_detector 'Hybrid Pixel Array Detector'
_diffrn_detector_area_resol_mean 10.0000
_diffrn_detector_type HyPix
_diffrn_measured_fraction_theta_full 0.999
_diffrn_measured_fraction_theta_max 0.979
_diffrn_measurement_details
;
List of Runs (angles in degrees, time in seconds):

  # Type    Start    End  Width  t~exp~   \w     \q     \k     \f   Frames
#--------------------------------------------------------------------------
  1  \w     76.00 101.00   0.50    0.30    --   62.14 145.00 -92.00   50
  2  \w     81.00 106.00   0.50    0.30    --   62.14 125.00 100.00   50
  3  \w     47.00 135.00   0.50    0.30    --   62.14  57.00  90.00  176
  4  \w    -14.00  32.00   0.50    0.07    --   -1.25  57.00  30.00   92
  5  \w    -14.00  20.00   0.50    0.07    --   -1.25  57.00 120.00   68
  6  \w     27.00  62.00   0.50    0.07    --   -1.25  57.00 120.00   70
  7  \w    -87.00   7.00   0.50    0.30    --  -64.64  77.00  90.00  188
  8  \w    -23.00   8.00   0.50    0.30    --  -64.64  19.00  90.00   62
  9  \w    -24.00  11.00   0.50    0.30    --  -64.64  19.00  60.00   70
 10  \w    -26.00  11.00   0.50    0.30    --  -64.64  19.00  30.00   74
 11  \w    -39.00 -13.00   0.50    0.30    --  -64.64  38.00 -30.00   52
 12  \w    -42.00 -16.00   0.50    0.30    --  -64.64  57.00 -60.00   52
 13  \w   -112.00 -47.00   0.50    0.30    --  -64.64 145.00 -92.00  130
 14  \w   -102.00 -33.00   0.50    0.30    --  -64.64 125.00 100.00  138
 15  \w   -105.00 -80.00   0.50    0.30    --  -64.64-125.00  23.00   50
 16  \w   -101.00 -76.00   0.50    0.30    --  -64.64-145.00-143.00   50
;
_diffrn_measurement_device 'four-circle diffractometer'
_diffrn_measurement_device_type 'ROD, Synergy Custom system, HyPix'
_diffrn_measurement_method '\w scans'
_diffrn_orient_matrix_type 'CrysAlisPro convention (1999,Acta A55,543-557)'
_diffrn_orient_matrix_UB_11 0.0646056000
_diffrn_orient_matrix_UB_12 -0.0279487000
_diffrn_orient_matrix_UB_13 -0.0467707000
_diffrn_orient_matrix_UB_21 -0.0449083000
_diffrn_orient_matrix_UB_22 -0.0528517000
_diffrn_orient_matrix_UB_23 0.0222676000
_diffrn_orient_matrix_UB_31 -0.1357525000
_diffrn_orient_matrix_UB_32 0.0041933000
_diffrn_orient_matrix_UB_33 -0.0306627000
_diffrn_radiation_monochromator mirror
_diffrn_radiation_probe x-ray
_diffrn_radiation_type 'Ga K\a'
_diffrn_radiation_wavelength 1.3405
_diffrn_reflns_av_R_equivalents 0.0412
_diffrn_reflns_av_unetI/netI 0.0404
_diffrn_reflns_Laue_measured_fraction_full 0.999
_diffrn_reflns_Laue_measured_fraction_max 0.979
_diffrn_reflns_limit_h_max 8
_diffrn_reflns_limit_h_min -10
_diffrn_reflns_limit_k_max 26
_diffrn_reflns_limit_k_min -27
_diffrn_reflns_limit_l_max 26
_diffrn_reflns_limit_l_min -27
_diffrn_reflns_number 28383
_diffrn_reflns_point_group_measured_fraction_full 0.999
_diffrn_reflns_point_group_measured_fraction_max 0.979
_diffrn_reflns_theta_full 53.543
_diffrn_reflns_theta_max 55.374
_diffrn_reflns_theta_min 2.437
_diffrn_source 'micro-focus metaljet'
_exptl_absorpt_coefficient_mu 0.920
_exptl_absorpt_correction_T_max 1.00000
_exptl_absorpt_correction_T_min 0.80998
_exptl_absorpt_correction_type multi-scan
_exptl_absorpt_process_details
;
CrysAlisPro 1.171.43.131a (Rigaku Oxford Diffraction, 2024)
Empirical absorption correction using spherical harmonics,
implemented in SCALE3 ABSPACK scaling algorithm.
;
_exptl_crystal_colour 'clear light colourless'
_exptl_crystal_colour_lustre clear
_exptl_crystal_colour_modifier light
_exptl_crystal_colour_primary colourless
_exptl_crystal_density_diffrn 1.220
_exptl_crystal_description needle
_exptl_crystal_F_000 1664
_exptl_crystal_recrystallization_method
'The crystals were growth by means of evaporation of a mixture of methanol and toluene at RT.'
_exptl_crystal_size_max 0.21
_exptl_crystal_size_mid 0.06
_exptl_crystal_size_min 0.05
_refine_diff_density_max 0.271
_refine_diff_density_min -0.350
_refine_diff_density_rms 0.045
_refine_ls_extinction_method none
_refine_ls_goodness_of_fit_ref 1.059
_refine_ls_hydrogen_treatment constr
_refine_ls_matrix_type full
_refine_ls_number_parameters 619
_refine_ls_number_reflns 8062
_refine_ls_number_restraints 399
_refine_ls_restrained_S_all 1.058
_refine_ls_R_factor_all 0.0488
_refine_ls_R_factor_gt 0.0405
_refine_ls_shift/su_max 0.001
_refine_ls_shift/su_mean 0.000
_refine_ls_structure_factor_coef Fsqd
_refine_ls_weighting_details 'w=1/[\s^2^(Fo^2^)+(0.0542P)^2^+1.5180P] where P=(Fo^2^+2Fc^2^)/3'
_refine_ls_weighting_scheme calc
_refine_ls_wR_factor_gt 0.1066
_refine_ls_wR_factor_ref 0.1121
_reflns_Friedel_coverage 0.000
_reflns_number_gt 6782
_reflns_number_total 8062
_reflns_threshold_expression 'I > 2\s(I)'
_cod_data_source_file d6cp00672h2.cif
_cod_data_source_block WQ-SM-2
_cod_depositor_comments 'Adding full bibliography for 7251853.cif.'
_cod_database_code 7251853
_shelx_shelxl_version_number 2025/1
_shelx_space_group_comment
;
The symmetry employed for this shelxl refinement is uniquely defined
by the following loop, which should always be used as a source of
symmetry information in preference to the above space-group names.
They are only intended as comments.
;
_shelx_estimated_absorpt_t_max 0.955
_shelx_estimated_absorpt_t_min 0.830
_exptl_crystal_mounting_method
;
 Crystals were removed from the crystallisation vial and immediately coated
 with PDMS (polydimethylsiloxane/Dimethicone, CAS: 9006-65-9 on a glass slide.
 A suitable single crystal was selected and mounted on a glass fiber using
 vacuum silicone grease as adhesive. The glass fiber with single crystal was
 mounted on copper pin with solid paraffin. Operator: DJ_Tokyo.
;
_olex2_refinement_description
;
1. Fixed Uiso
 At 1.2 times of:
  All C(H) groups
 At 1.5 times of:
  All C(H,H,H) groups
2. Uiso/Uaniso restraints and constraints
C28 \\sim C29 \\sim C30 \\sim C31 \\sim C32 \\sim C33 \\sim C34 \\sim C35 \\sim
C36 \\sim C37 \\sim C38 \\sim C39 \\sim C40 \\sim C41 \\sim C42 \\sim C43 \\sim
C44 \\sim C45 \\sim C46 \\sim C49 \\sim C50 \\sim C29A \\sim C30A \\sim C31A:
within 2A with sigma of 0.01 and sigma for terminal atoms of 0.02 within 2A
C51 \\sim C52 \\sim C53 \\sim C54 \\sim C55 \\sim C56 \\sim C57 \\sim C51A
\\sim C52A \\sim C53A \\sim C54A \\sim C55A \\sim C56A \\sim C57A: within 2A
with sigma of 0.01 and sigma for terminal atoms of 0.02 within 2A
3. Same fragment restrains
{C28, C29A, C30A, C31A} sigma for 1-2: 0.01, 1-3: 0.01
as in
{C28, C29, C30, C31}
{C51A, C52A, C53A, C54A, C55A, C56A, C57A} sigma for 1-2: 0.01, 1-3: 0.01
as in
{C51, C52, C53, C54, C55, C56, C57}
4. Others
 Sof(C29A)=Sof(H29D)=Sof(H29E)=Sof(H29F)=Sof(C30A)=Sof(H30D)=Sof(H30E)=
 Sof(H30F)=Sof(C31A)=Sof(H31D)=Sof(H31E)=Sof(H31F)=1-FVAR(1)
 Sof(C29)=Sof(H29A)=Sof(H29B)=Sof(H29C)=Sof(C30)=Sof(H30A)=Sof(H30B)=Sof(H30C)=
 Sof(C31)=Sof(H31A)=Sof(H31B)=Sof(H31C)=FVAR(1)
 Sof(C51A)=Sof(C52A)=Sof(H52A)=Sof(C53A)=Sof(H53A)=Sof(C54A)=Sof(H54A)=
 Sof(C55A)=Sof(H55A)=Sof(C56A)=Sof(H56A)=Sof(C57A)=Sof(H57D)=Sof(H57E)=
 Sof(H57F)=1-FVAR(2)
 Sof(C51)=Sof(C52)=Sof(H52)=Sof(C53)=Sof(H53)=Sof(C54)=Sof(H54)=Sof(C55)=
 Sof(H55)=Sof(C56)=Sof(H56)=Sof(C57)=Sof(H57A)=Sof(H57B)=Sof(H57C)=FVAR(2)
5.a Aromatic/amide H refined with riding coordinates:
 C2(H2), C3(H3), C10(H10), C11(H11), C12(H12), C13(H13), C17(H17), C18(H18),
 C20(H20), C21(H21), C23(H23), C24(H24), C26(H26), C27(H27), C37(H37), C38(H38),
  C40(H40), C41(H41), C42(H42), C43(H43), C45(H45), C46(H46), C52(H52),
 C53(H53), C54(H54), C55(H55), C56(H56), C52A(H52A), C53A(H53A), C54A(H54A),
 C55A(H55A), C56A(H56A)
5.b Idealised Me refined as rotating group:
 C29(H29A,H29B,H29C), C30(H30A,H30B,H30C), C31(H31A,H31B,H31C), C33(H33A,H33B,
 H33C), C34(H34A,H34B,H34C), C35(H35A,H35B,H35C), C49(H49A,H49B,H49C), C50(H50A,
 H50B,H50C), C29A(H29D,H29E,H29F), C30A(H30D,H30E,H30F), C31A(H31D,H31E,H31F),
 C57(H57A,H57B,H57C), C57A(H57D,H57E,H57F)
;
_olex2_submission_special_instructions 'No special instructions were received'
_oxdiff_exptl_absorpt_empirical_details
;
Empirical correction (ABSPACK) includes:
- Absorption correction using spherical harmonics
- Frame scaling
;
_oxdiff_exptl_absorpt_empirical_full_max 2.129
_oxdiff_exptl_absorpt_empirical_full_min 0.520

loop_
_space_group_symop_operation_xyz
'x, y, z'
'-x+1/2, y+1/2, -z+1/2'
'-x, -y, -z'
'x-1/2, -y-1/2, z-1/2'

loop_
_atom_site_label
_atom_site_type_symbol
_atom_site_fract_x
_atom_site_fract_y
_atom_site_fract_z
_atom_site_U_iso_or_equiv
_atom_site_adp_type
_atom_site_occupancy
_atom_site_site_symmetry_order
_atom_site_calc_flag
_atom_site_refinement_flags_posn
_atom_site_refinement_flags_adp
_atom_site_refinement_flags_occupancy
_atom_site_disorder_assembly
_atom_site_disorder_group
S47 S -0.53425(5) 0.61499(2) 0.45211(2) 0.02624(11) Uani 1 1 d . . . . .
S48 S 1.20822(5) 0.11715(2) 0.23682(2) 0.02851(12) Uani 1 1 d . . . . .
C1 C 0.78692(18) 0.23707(7) 0.27470(6) 0.0197(3) Uani 1 1 d . . . . .
C2 C 0.64254(18) 0.30020(7) 0.34756(7) 0.0205(3) Uani 1 1 d . . . . .
H2 H 0.720206 0.289282 0.376570 0.025 Uiso 1 1 calc R U . . .
C3 C 0.52365(18) 0.33741(7) 0.36441(6) 0.0195(3) Uani 1 1 d . . . . .
H3 H 0.520441 0.351753 0.404577 0.023 Uiso 1 1 calc R U . . .
C4 C 0.40549(17) 0.35475(6) 0.32265(6) 0.0175(3) Uani 1 1 d . . . . .
C5 C 0.41423(17) 0.33208(6) 0.26325(6) 0.0178(3) Uani 1 1 d . . . . .
C6 C 0.54022(18) 0.29380(6) 0.24624(6) 0.0186(3) Uani 1 1 d . . . . .
C7 C 0.65362(17) 0.27758(7) 0.28874(7) 0.0195(3) Uani 1 1 d . . . . .
C8 C 0.27789(17) 0.39449(6) 0.33905(6) 0.0171(3) Uani 1 1 d . . . . .
C9 C 0.16135(17) 0.40985(6) 0.29537(6) 0.0174(3) Uani 1 1 d . . . . .
C10 C 0.17483(18) 0.38565(7) 0.23594(7) 0.0197(3) Uani 1 1 d . . . . .
H10 H 0.097349 0.395393 0.206435 0.024 Uiso 1 1 calc R U . . .
C11 C 0.29456(18) 0.34939(7) 0.22068(7) 0.0204(3) Uani 1 1 d . . . . .
H11 H 0.299661 0.334927 0.180590 0.024 Uiso 1 1 calc R U . . .
C12 C 0.26423(18) 0.41895(7) 0.39712(6) 0.0188(3) Uani 1 1 d . . . . .
H12 H 0.343011 0.410697 0.426583 0.023 Uiso 1 1 calc R U . . .
C13 C 0.13977(18) 0.45436(7) 0.41199(6) 0.0192(3) Uani 1 1 d . . . . .
H13 H 0.132746 0.469469 0.451781 0.023 Uiso 1 1 calc R U . . .
C14 C 0.02184(17) 0.46884(6) 0.36935(6) 0.0181(3) Uani 1 1 d . . . . .
C15 C 0.03372(17) 0.44764(6) 0.31093(6) 0.0175(3) Uani 1 1 d . . . . .
C16 C 0.55298(17) 0.27526(6) 0.18195(6) 0.0187(3) Uani 1 1 d . . . . .
C17 C 0.45234(18) 0.23311(7) 0.15625(7) 0.0217(3) Uani 1 1 d . . . . .
H17 H 0.377746 0.213532 0.180666 0.026 Uiso 1 1 calc R U . . .
C18 C 0.45923(18) 0.21922(7) 0.09546(7) 0.0221(3) Uani 1 1 d . . . . .
H18 H 0.390114 0.189816 0.079324 0.027 Uiso 1 1 calc R U . . .
C19 C 0.56480(18) 0.24727(7) 0.05757(7) 0.0209(3) Uani 1 1 d . . . . .
C20 C 0.66760(19) 0.28859(7) 0.08388(7) 0.0233(3) Uani 1 1 d . . . . .
H20 H 0.742502 0.307996 0.059462 0.028 Uiso 1 1 calc R U . . .
C21 C 0.66325(18) 0.30207(7) 0.14482(7) 0.0215(3) Uani 1 1 d . . . . .
H21 H 0.736141 0.329860 0.161433 0.026 Uiso 1 1 calc R U . . .
C22 C -0.08496(17) 0.46442(6) 0.26363(6) 0.0178(3) Uani 1 1 d . . . . .
C23 C -0.23330(18) 0.43884(7) 0.26195(7) 0.0208(3) Uani 1 1 d . . . . .
H23 H -0.262412 0.411650 0.292652 0.025 Uiso 1 1 calc R U . . .
C24 C -0.33955(18) 0.45239(7) 0.21613(7) 0.0223(3) Uani 1 1 d . . . . .
H24 H -0.439779 0.433932 0.215970 0.027 Uiso 1 1 calc R U . . .
C25 C -0.30301(19) 0.49242(7) 0.17029(7) 0.0225(3) Uani 1 1 d . . . . .
C26 C -0.1549(2) 0.51866(7) 0.17294(7) 0.0255(3) Uani 1 1 d . . . . .
H26 H -0.126325 0.546591 0.142827 0.031 Uiso 1 1 calc R U . . .
C27 C -0.04824(19) 0.50491(7) 0.21856(7) 0.0234(3) Uani 1 1 d . . . . .
H27 H 0.051799 0.523527 0.218995 0.028 Uiso 1 1 calc R U . . .
C28 C -0.4185(2) 0.50431(7) 0.11823(8) 0.0299(4) Uani 1 1 d D U . . .
C29 C -0.3660(4) 0.55566(14) 0.07811(16) 0.0550(10) Uani 0.730(3) 1 d D U P A 1
H29A H -0.447318 0.563819 0.047626 0.083 Uiso 0.730(3) 1 calc R U P A 1
H29B H -0.268463 0.544626 0.058267 0.083 Uiso 0.730(3) 1 calc R U P A 1
H29C H -0.348534 0.591536 0.102644 0.083 Uiso 0.730(3) 1 calc R U P A 1
C30 C -0.4401(3) 0.44761(11) 0.08108(11) 0.0350(7) Uani 0.730(3) 1 d D U P A 1
H30A H -0.514307 0.455346 0.047928 0.053 Uiso 0.730(3) 1 calc R U P A 1
H30B H -0.480925 0.415646 0.106619 0.053 Uiso 0.730(3) 1 calc R U P A 1
H30C H -0.339090 0.435354 0.064772 0.053 Uiso 0.730(3) 1 calc R U P A 1
C31 C -0.5821(3) 0.52134(14) 0.14293(12) 0.0467(8) Uani 0.730(3) 1 d D U P A 1
H31A H -0.573772 0.558664 0.165887 0.070 Uiso 0.730(3) 1 calc R U P A 1
H31B H -0.619486 0.489305 0.169163 0.070 Uiso 0.730(3) 1 calc R U P A 1
H31C H -0.656223 0.526788 0.109283 0.070 Uiso 0.730(3) 1 calc R U P A 1
C32 C 0.56791(19) 0.23558(7) -0.01045(7) 0.0255(4) Uani 1 1 d . U . . .
C33 C 0.5238(3) 0.29377(9) -0.04354(8) 0.0384(5) Uani 1 1 d . U . . .
H33A H 0.419408 0.306711 -0.031267 0.058 Uiso 1 1 calc R U . . .
H33B H 0.523496 0.286720 -0.087029 0.058 Uiso 1 1 calc R U . . .
H33C H 0.600490 0.324950 -0.033399 0.058 Uiso 1 1 calc R U . . .
C34 C 0.4547(2) 0.18562(8) -0.02909(8) 0.0317(4) Uani 1 1 d . U . . .
H34A H 0.480855 0.149060 -0.006763 0.048 Uiso 1 1 calc R U . . .
H34B H 0.463631 0.178079 -0.072311 0.048 Uiso 1 1 calc R U . . .
H34C H 0.347263 0.197706 -0.020139 0.048 Uiso 1 1 calc R U . . .
C35 C 0.7327(2) 0.21711(8) -0.02941(7) 0.0287(4) Uani 1 1 d . U . . .
H35A H 0.807483 0.248536 -0.018015 0.043 Uiso 1 1 calc R U . . .
H35B H 0.734071 0.211324 -0.073080 0.043 Uiso 1 1 calc R U . . .
H35C H 0.761957 0.179650 -0.009279 0.043 Uiso 1 1 calc R U . . .
C36 C -0.11300(17) 0.50631(7) 0.38873(6) 0.0185(3) Uani 1 1 d . U . . .
C37 C -0.24006(19) 0.48009(7) 0.41684(7) 0.0240(3) Uani 1 1 d . U . . .
H37 H -0.239760 0.438188 0.424045 0.029 Uiso 1 1 calc R U . . .
C38 C -0.36670(19) 0.51389(7) 0.43448(7) 0.0250(3) Uani 1 1 d . U . . .
H38 H -0.453739 0.494763 0.452390 0.030 Uiso 1 1 calc R U . . .
C39 C -0.36837(17) 0.57563(7) 0.42635(7) 0.0201(3) Uani 1 1 d . U . . .
C40 C -0.24084(19) 0.60251(7) 0.39886(7) 0.0252(3) Uani 1 1 d . U . . .
H40 H -0.239340 0.644610 0.393013 0.030 Uiso 1 1 calc R U . . .
C41 C -0.11585(19) 0.56782(7) 0.37997(7) 0.0246(3) Uani 1 1 d . U . . .
H41 H -0.030426 0.586605 0.360642 0.030 Uiso 1 1 calc R U . . .
C42 C 0.76260(19) 0.17877(7) 0.25490(7) 0.0233(3) Uani 1 1 d . U . . .
H42 H 0.658560 0.164719 0.248769 0.028 Uiso 1 1 calc R U . . .
C43 C 0.88733(19) 0.14065(7) 0.24391(7) 0.0233(3) Uani 1 1 d . U . . .
H43 H 0.867909 0.100800 0.230935 0.028 Uiso 1 1 calc R U . . .
C44 C 1.04045(18) 0.16054(7) 0.25181(7) 0.0212(3) Uani 1 1 d . U . . .
C45 C 1.06588(18) 0.21896(7) 0.27235(7) 0.0233(3) Uani 1 1 d . U . . .
H45 H 1.169924 0.233053 0.278339 0.028 Uiso 1 1 calc R U . . .
C46 C 0.94106(18) 0.25637(7) 0.28402(7) 0.0224(3) Uani 1 1 d . U . . .
H46 H 0.960304 0.295701 0.298569 0.027 Uiso 1 1 calc R U . . .
C49 C -0.5223(2) 0.68572(8) 0.41354(8) 0.0295(4) Uani 1 1 d . . . . .
H49A H -0.521622 0.678821 0.370033 0.044 Uiso 1 1 calc R U . . .
H49B H -0.425751 0.706366 0.425882 0.044 Uiso 1 1 calc R U . . .
H49C H -0.612883 0.710426 0.423739 0.044 Uiso 1 1 calc R U . . .
C50 C 1.1299(2) 0.05110(8) 0.20115(8) 0.0301(4) Uani 1 1 d . . . . .
H50A H 1.063888 0.062716 0.166651 0.045 Uiso 1 1 calc R U . . .
H50B H 1.066936 0.028751 0.230003 0.045 Uiso 1 1 calc R U . . .
H50C H 1.216099 0.025883 0.187390 0.045 Uiso 1 1 calc R U . . .
C29A C -0.4427(9) 0.5702(2) 0.1108(3) 0.0347(17) Uani 0.270(3) 1 d D U P A 2
H29D H -0.494873 0.586135 0.146320 0.052 Uiso 0.270(3) 1 calc R U P A 2
H29E H -0.507954 0.577636 0.074976 0.052 Uiso 0.270(3) 1 calc R U P A 2
H29F H -0.341027 0.589894 0.106281 0.052 Uiso 0.270(3) 1 calc R U P A 2
C30A C -0.3319(8) 0.4792(3) 0.0618(3) 0.045(2) Uani 0.270(3) 1 d D U P A 2
H30D H -0.400126 0.482986 0.026155 0.067 Uiso 0.270(3) 1 calc R U P A 2
H30E H -0.306077 0.436912 0.068306 0.067 Uiso 0.270(3) 1 calc R U P A 2
H30F H -0.235300 0.501927 0.055617 0.067 Uiso 0.270(3) 1 calc R U P A 2
C31A C -0.5676(7) 0.4695(3) 0.1239(3) 0.048(2) Uani 0.270(3) 1 d D U P A 2
H31D H -0.620925 0.481614 0.160641 0.072 Uiso 0.270(3) 1 calc R U P A 2
H31E H -0.543617 0.426684 0.125730 0.072 Uiso 0.270(3) 1 calc R U P A 2
H31F H -0.635690 0.477567 0.088940 0.072 Uiso 0.270(3) 1 calc R U P A 2
C51 C -0.4801(3) 0.85985(10) 0.55265(10) 0.0345(5) Uani 0.838(3) 1 d D U P B 1
C52 C -0.5873(5) 0.82332(15) 0.52271(13) 0.0391(6) Uani 0.838(3) 1 d D U P B 1
H52 H -0.619066 0.787004 0.541080 0.047 Uiso 0.838(3) 1 calc R U P B 1
C53 C -0.6486(3) 0.83825(12) 0.46733(12) 0.0429(6) Uani 0.838(3) 1 d D U P B 1
H53 H -0.724054 0.812970 0.448447 0.051 Uiso 0.838(3) 1 calc R U P B 1
C54 C -0.6010(3) 0.88966(13) 0.43913(11) 0.0475(7) Uani 0.838(3) 1 d D U P B 1
H54 H -0.644051 0.900474 0.401024 0.057 Uiso 0.838(3) 1 calc R U P B 1
C55 C -0.4906(4) 0.92512(15) 0.46675(14) 0.0657(9) Uani 0.838(3) 1 d D U P B 1
H55 H -0.454319 0.960093 0.447069 0.079 Uiso 0.838(3) 1 calc R U P B 1
C56 C -0.4311(4) 0.91027(14) 0.52344(13) 0.0559(8) Uani 0.838(3) 1 d D U P B 1
H56 H -0.355296 0.935519 0.542162 0.067 Uiso 0.838(3) 1 calc R U P B 1
C57 C -0.4199(3) 0.84431(11) 0.61500(11) 0.0399(6) Uani 0.838(3) 1 d D U P B 1
H57A H -0.504470 0.848976 0.643914 0.060 Uiso 0.838(3) 1 calc R U P B 1
H57B H -0.333140 0.871083 0.625968 0.060 Uiso 0.838(3) 1 calc R U P B 1
H57C H -0.382926 0.802789 0.615521 0.060 Uiso 0.838(3) 1 calc R U P B 1
C51A C -0.5523(16) 0.8612(5) 0.4875(4) 0.0487(18) Uani 0.162(3) 1 d D U P B 2
C52A C -0.574(3) 0.8274(8) 0.5391(6) 0.045(3) Uani 0.162(3) 1 d D U P B 2
H52A H -0.651949 0.796952 0.539175 0.054 Uiso 0.162(3) 1 calc R U P B 2
C53A C -0.4848(16) 0.8377(5) 0.5906(5) 0.045(2) Uani 0.162(3) 1 d D U P B 2
H53A H -0.488095 0.810672 0.623524 0.054 Uiso 0.162(3) 1 calc R U P B 2
C54A C -0.3916(14) 0.8873(5) 0.5931(4) 0.042(2) Uani 0.162(3) 1 d D U P B 2
H54A H -0.327081 0.894211 0.627599 0.051 Uiso 0.162(3) 1 calc R U P B 2
C55A C -0.3903(19) 0.9274(5) 0.5464(5) 0.057(2) Uani 0.162(3) 1 d D U P B 2
H55A H -0.330065 0.963001 0.549371 0.069 Uiso 0.162(3) 1 calc R U P B 2
C56A C -0.478(2) 0.9153(6) 0.4945(5) 0.053(2) Uani 0.162(3) 1 d D U P B 2
H56A H -0.486588 0.944723 0.463744 0.064 Uiso 0.162(3) 1 calc R U P B 2
C57A C -0.6491(19) 0.8497(7) 0.4308(5) 0.062(4) Uani 0.162(3) 1 d D U P B 2
H57D H -0.588048 0.825660 0.402759 0.093 Uiso 0.162(3) 1 calc R U P B 2
H57E H -0.676699 0.888014 0.411939 0.093 Uiso 0.162(3) 1 calc R U P B 2
H57F H -0.744916 0.828178 0.441155 0.093 Uiso 0.162(3) 1 calc R U P B 2

loop_
_atom_site_aniso_label
_atom_site_aniso_U_11
_atom_site_aniso_U_22
_atom_site_aniso_U_33
_atom_site_aniso_U_23
_atom_site_aniso_U_13
_atom_site_aniso_U_12
S47 0.0209(2) 0.0295(2) 0.0283(2) -0.00611(16) 0.00291(16) 0.00270(16)
S48 0.0214(2) 0.0244(2) 0.0397(2) -0.00145(17) -0.00151(17) 0.00560(16)
C1 0.0216(8) 0.0219(8) 0.0155(7) 0.0028(6) -0.0001(6) 0.0029(6)
C2 0.0209(8) 0.0223(8) 0.0184(7) 0.0031(6) -0.0032(6) 0.0008(6)
C3 0.0232(8) 0.0211(8) 0.0143(7) 0.0008(6) -0.0005(6) 0.0001(6)
C4 0.0200(8) 0.0158(7) 0.0167(7) 0.0014(5) -0.0009(6) -0.0015(6)
C5 0.0207(8) 0.0158(7) 0.0169(7) 0.0018(5) 0.0003(6) -0.0006(6)
C6 0.0228(8) 0.0164(7) 0.0166(7) 0.0002(5) 0.0002(6) -0.0009(6)
C7 0.0202(8) 0.0176(7) 0.0205(8) 0.0016(6) 0.0000(6) -0.0004(6)
C8 0.0205(8) 0.0152(7) 0.0158(7) 0.0022(5) 0.0001(6) -0.0024(6)
C9 0.0204(8) 0.0148(7) 0.0170(7) 0.0011(5) -0.0011(6) -0.0015(6)
C10 0.0231(8) 0.0208(8) 0.0152(7) 0.0006(6) -0.0038(6) 0.0020(6)
C11 0.0261(8) 0.0210(8) 0.0140(7) -0.0013(6) -0.0015(6) 0.0010(6)
C12 0.0218(8) 0.0183(7) 0.0162(7) 0.0012(6) -0.0031(6) -0.0002(6)
C13 0.0242(8) 0.0196(7) 0.0137(7) -0.0015(6) -0.0006(6) -0.0007(6)
C14 0.0213(8) 0.0147(7) 0.0185(7) 0.0001(5) 0.0007(6) -0.0014(6)
C15 0.0199(7) 0.0154(7) 0.0172(7) 0.0009(5) -0.0009(6) -0.0023(6)
C16 0.0206(8) 0.0172(7) 0.0183(7) -0.0005(6) -0.0009(6) 0.0053(6)
C17 0.0208(8) 0.0216(8) 0.0227(8) -0.0009(6) 0.0012(6) 0.0009(6)
C18 0.0216(8) 0.0212(8) 0.0233(8) -0.0048(6) -0.0042(6) 0.0022(6)
C19 0.0245(8) 0.0201(8) 0.0181(7) -0.0016(6) -0.0025(6) 0.0077(6)
C20 0.0279(9) 0.0223(8) 0.0199(8) 0.0004(6) 0.0033(6) 0.0012(6)
C21 0.0246(8) 0.0198(8) 0.0201(8) -0.0025(6) -0.0005(6) -0.0006(6)
C22 0.0223(8) 0.0165(7) 0.0146(7) -0.0029(5) -0.0015(6) 0.0040(6)
C23 0.0249(8) 0.0196(8) 0.0178(7) 0.0019(6) 0.0001(6) 0.0011(6)
C24 0.0212(8) 0.0224(8) 0.0230(8) -0.0007(6) -0.0033(6) -0.0005(6)
C25 0.0294(9) 0.0179(7) 0.0199(8) -0.0021(6) -0.0072(6) 0.0033(6)
C26 0.0349(9) 0.0211(8) 0.0202(8) 0.0048(6) -0.0038(7) -0.0020(7)
C27 0.0249(8) 0.0226(8) 0.0225(8) 0.0015(6) -0.0037(6) -0.0036(6)
C28 0.0387(10) 0.0258(9) 0.0247(9) 0.0019(7) -0.0149(7) 0.0007(7)
C29 0.077(2) 0.0388(17) 0.049(2) 0.0206(15) -0.0399(18) -0.0115(16)
C30 0.0430(16) 0.0361(14) 0.0256(13) -0.0062(10) -0.0127(11) 0.0038(12)
C31 0.0457(16) 0.0560(19) 0.0376(15) -0.0129(13) -0.0242(12) 0.0269(14)
C32 0.0304(9) 0.0291(9) 0.0169(8) -0.0027(6) -0.0036(6) 0.0062(7)
C33 0.0564(12) 0.0383(10) 0.0203(9) 0.0032(7) -0.0038(8) 0.0140(9)
C34 0.0307(9) 0.0423(10) 0.0219(8) -0.0100(7) -0.0057(7) 0.0040(8)
C35 0.0332(9) 0.0346(9) 0.0182(8) -0.0058(7) 0.0013(7) 0.0022(7)
C36 0.0209(8) 0.0212(7) 0.0132(7) -0.0021(6) -0.0025(6) 0.0002(6)
C37 0.0300(9) 0.0188(8) 0.0233(8) 0.0004(6) 0.0026(6) -0.0012(6)
C38 0.0240(8) 0.0262(8) 0.0250(8) -0.0004(6) 0.0060(6) -0.0031(7)
C39 0.0189(8) 0.0247(8) 0.0165(7) -0.0053(6) -0.0019(6) 0.0015(6)
C40 0.0249(8) 0.0193(8) 0.0315(9) -0.0002(6) 0.0025(7) 0.0010(6)
C41 0.0233(8) 0.0216(8) 0.0290(9) 0.0000(6) 0.0050(7) -0.0021(6)
C42 0.0212(8) 0.0237(8) 0.0251(8) 0.0000(6) -0.0025(6) 0.0006(6)
C43 0.0249(8) 0.0187(8) 0.0262(8) -0.0002(6) -0.0029(6) 0.0014(6)
C44 0.0228(8) 0.0216(8) 0.0192(7) 0.0038(6) -0.0003(6) 0.0044(6)
C45 0.0196(8) 0.0247(8) 0.0255(8) 0.0015(6) -0.0020(6) -0.0009(6)
C46 0.0247(8) 0.0208(8) 0.0218(8) -0.0006(6) -0.0012(6) -0.0004(6)
C49 0.0281(9) 0.0295(9) 0.0308(9) -0.0047(7) -0.0027(7) 0.0091(7)
C50 0.0298(9) 0.0275(9) 0.0327(9) -0.0038(7) -0.0035(7) 0.0087(7)
C29A 0.039(4) 0.033(4) 0.032(4) 0.002(3) -0.013(3) 0.006(3)
C30A 0.065(5) 0.043(4) 0.026(4) -0.006(3) -0.022(3) 0.006(4)
C31A 0.046(4) 0.050(5) 0.048(4) 0.022(4) -0.027(4) -0.014(4)
C51 0.0406(12) 0.0353(12) 0.0276(11) -0.0038(9) 0.0004(9) -0.0031(10)
C52 0.0454(15) 0.0344(13) 0.0376(15) -0.0051(13) -0.0008(14) -0.0048(11)
C53 0.0450(14) 0.0430(14) 0.0404(14) -0.0071(11) -0.0092(12) -0.0012(11)
C54 0.0634(17) 0.0546(16) 0.0242(12) -0.0007(11) -0.0083(11) -0.0032(13)
C55 0.092(2) 0.0630(18) 0.0422(16) 0.0181(14) -0.0113(16) -0.0288(16)
C56 0.0742(19) 0.0575(16) 0.0356(16) 0.0070(13) -0.0183(14) -0.0319(14)
C57 0.0490(15) 0.0423(14) 0.0283(13) -0.0037(10) -0.0047(11) 0.0045(12)
C51A 0.061(3) 0.052(3) 0.034(3) 0.005(3) -0.011(3) -0.009(3)
C52A 0.054(4) 0.044(4) 0.037(5) -0.001(4) -0.006(4) -0.003(4)
C53A 0.058(5) 0.039(4) 0.037(5) -0.001(4) -0.011(4) 0.005(4)
C54A 0.049(4) 0.046(4) 0.031(4) 0.000(4) -0.012(4) -0.005(4)
C55A 0.070(4) 0.059(4) 0.041(4) 0.004(4) -0.015(4) -0.017(4)
C56A 0.068(4) 0.056(4) 0.035(4) 0.007(4) -0.018(4) -0.012(4)
C57A 0.070(8) 0.065(8) 0.051(8) 0.008(7) -0.002(7) 0.009(7)

loop_
_atom_type_symbol
_atom_type_description
_atom_type_scat_dispersion_real
_atom_type_scat_dispersion_imag
_atom_type_scat_source
C C 0.0137 0.0067 'International Tables Vol C Tables 4.2.6.8 and 6.1.1.4'
H H 0.0000 0.0000 'International Tables Vol C Tables 4.2.6.8 and 6.1.1.4'
S S 0.2925 0.4295 'International Tables Vol C Tables 4.2.6.8 and 6.1.1.4'

loop_
_geom_angle_atom_site_label_1
_geom_angle_atom_site_label_2
_geom_angle_atom_site_label_3
_geom_angle
_geom_angle_site_symmetry_1
_geom_angle_site_symmetry_3
_geom_angle_publ_flag
C39 S47 C49 103.32(8) . . ?
C44 S48 C50 103.67(8) . . ?
C42 C1 C7 121.65(14) . . ?
C42 C1 C46 118.18(14) . . ?
C46 C1 C7 120.10(14) . . ?
C3 C2 H2 118.9 . . ?
C3 C2 C7 122.23(14) . . ?
C7 C2 H2 118.9 . . ?
C2 C3 H3 119.6 . . ?
C2 C3 C4 120.73(14) . . ?
C4 C3 H3 119.6 . . ?
C3 C4 C5 117.82(13) . . ?
C3 C4 C8 122.09(13) . . ?
C5 C4 C8 120.09(13) . . ?
C4 C5 C6 120.71(13) . . ?
C4 C5 C11 118.12(13) . . ?
C6 C5 C11 121.16(13) . . ?
C5 C6 C16 119.02(13) . . ?
C7 C6 C5 119.66(13) . . ?
C7 C6 C16 121.20(13) . . ?
C2 C7 C1 118.37(13) . . ?
C6 C7 C1 122.79(13) . . ?
C6 C7 C2 118.84(14) . . ?
C9 C8 C4 119.64(13) . . ?
C12 C8 C4 122.60(13) . . ?
C12 C8 C9 117.76(13) . . ?
C8 C9 C10 118.25(13) . . ?
C8 C9 C15 120.45(13) . . ?
C15 C9 C10 121.29(13) . . ?
C9 C10 H10 119.0 . . ?
C11 C10 C9 121.93(14) . . ?
C11 C10 H10 119.0 . . ?
C5 C11 H11 119.0 . . ?
C10 C11 C5 121.96(14) . . ?
C10 C11 H11 119.0 . . ?
C8 C12 H12 119.3 . . ?
C13 C12 C8 121.39(13) . . ?
C13 C12 H12 119.3 . . ?
C12 C13 H13 119.4 . . ?
C12 C13 C14 121.26(13) . . ?
C14 C13 H13 119.4 . . ?
C13 C14 C36 118.72(13) . . ?
C15 C14 C13 119.31(14) . . ?
C15 C14 C36 121.97(13) . . ?
C9 C15 C22 119.31(13) . . ?
C14 C15 C9 119.76(13) . . ?
C14 C15 C22 120.92(13) . . ?
C17 C16 C6 121.80(14) . . ?
C17 C16 C21 117.71(14) . . ?
C21 C16 C6 120.43(13) . . ?
C16 C17 H17 119.5 . . ?
C18 C17 C16 121.05(14) . . ?
C18 C17 H17 119.5 . . ?
C17 C18 H18 119.1 . . ?
C17 C18 C19 121.72(14) . . ?
C19 C18 H18 119.1 . . ?
C18 C19 C20 116.91(14) . . ?
C18 C19 C32 122.73(14) . . ?
C20 C19 C32 120.34(14) . . ?
C19 C20 H20 119.1 . . ?
C21 C20 C19 121.75(15) . . ?
C21 C20 H20 119.1 . . ?
C16 C21 H21 119.6 . . ?
C20 C21 C16 120.79(14) . . ?
C20 C21 H21 119.6 . . ?
C23 C22 C15 121.51(13) . . ?
C23 C22 C27 117.64(14) . . ?
C27 C22 C15 120.81(14) . . ?
C22 C23 H23 119.5 . . ?
C24 C23 C22 121.03(14) . . ?
C24 C23 H23 119.5 . . ?
C23 C24 H24 119.1 . . ?
C23 C24 C25 121.71(15) . . ?
C25 C24 H24 119.1 . . ?
C24 C25 C28 120.98(14) . . ?
C26 C25 C24 116.83(14) . . ?
C26 C25 C28 122.13(14) . . ?
C25 C26 H26 119.3 . . ?
C27 C26 C25 121.50(15) . . ?
C27 C26 H26 119.3 . . ?
C22 C27 H27 119.4 . . ?
C26 C27 C22 121.27(15) . . ?
C26 C27 H27 119.4 . . ?
C25 C28 C31 110.28(16) . . ?
C25 C28 C30A 103.7(3) . . ?
C29 C28 C25 112.39(17) . . ?
C29 C28 C31 107.2(2) . . ?
C30 C28 C25 109.71(15) . . ?
C30 C28 C29 110.1(2) . . ?
C30 C28 C31 107.04(19) . . ?
C29A C28 C25 109.9(3) . . ?
C29A C28 C30A 109.3(4) . . ?
C29A C28 C31A 113.8(4) . . ?
C31A C28 C25 112.6(3) . . ?
C31A C28 C30A 107.0(4) . . ?
C28 C29 H29A 109.5 . . ?
C28 C29 H29B 109.5 . . ?
C28 C29 H29C 109.5 . . ?
H29A C29 H29B 109.5 . . ?
H29A C29 H29C 109.5 . . ?
H29B C29 H29C 109.5 . . ?
C28 C30 H30A 109.5 . . ?
C28 C30 H30B 109.5 . . ?
C28 C30 H30C 109.5 . . ?
H30A C30 H30B 109.5 . . ?
H30A C30 H30C 109.5 . . ?
H30B C30 H30C 109.5 . . ?
C28 C31 H31A 109.5 . . ?
C28 C31 H31B 109.5 . . ?
C28 C31 H31C 109.5 . . ?
H31A C31 H31B 109.5 . . ?
H31A C31 H31C 109.5 . . ?
H31B C31 H31C 109.5 . . ?
C19 C32 C33 108.64(13) . . ?
C34 C32 C19 111.76(14) . . ?
C34 C32 C33 109.79(14) . . ?
C34 C32 C35 107.92(13) . . ?
C35 C32 C19 110.29(13) . . ?
C35 C32 C33 108.38(15) . . ?
C32 C33 H33A 109.5 . . ?
C32 C33 H33B 109.5 . . ?
C32 C33 H33C 109.5 . . ?
H33A C33 H33B 109.5 . . ?
H33A C33 H33C 109.5 . . ?
H33B C33 H33C 109.5 . . ?
C32 C34 H34A 109.5 . . ?
C32 C34 H34B 109.5 . . ?
C32 C34 H34C 109.5 . . ?
H34A C34 H34B 109.5 . . ?
H34A C34 H34C 109.5 . . ?
H34B C34 H34C 109.5 . . ?
C32 C35 H35A 109.5 . . ?
C32 C35 H35B 109.5 . . ?
C32 C35 H35C 109.5 . . ?
H35A C35 H35B 109.5 . . ?
H35A C35 H35C 109.5 . . ?
H35B C35 H35C 109.5 . . ?
C37 C36 C14 120.26(13) . . ?
C41 C36 C14 121.80(13) . . ?
C41 C36 C37 117.93(14) . . ?
C36 C37 H37 119.4 . . ?
C38 C37 C36 121.14(14) . . ?
C38 C37 H37 119.4 . . ?
C37 C38 H38 119.6 . . ?
C37 C38 C39 120.79(14) . . ?
C39 C38 H38 119.6 . . ?
C38 C39 S47 117.21(12) . . ?
C38 C39 C40 118.56(14) . . ?
C40 C39 S47 124.23(12) . . ?
C39 C40 H40 120.0 . . ?
C41 C40 C39 120.09(14) . . ?
C41 C40 H40 120.0 . . ?
C36 C41 C40 121.46(15) . . ?
C36 C41 H41 119.3 . . ?
C40 C41 H41 119.3 . . ?
C1 C42 H42 119.3 . . ?
C43 C42 C1 121.30(15) . . ?
C43 C42 H42 119.3 . . ?
C42 C43 H43 119.9 . . ?
C42 C43 C44 120.29(14) . . ?
C44 C43 H43 119.9 . . ?
C43 C44 S48 124.40(12) . . ?
C43 C44 C45 118.74(14) . . ?
C45 C44 S48 116.86(12) . . ?
C44 C45 H45 119.7 . . ?
C46 C45 C44 120.63(14) . . ?
C46 C45 H45 119.7 . . ?
C1 C46 H46 119.6 . . ?
C45 C46 C1 120.83(14) . . ?
C45 C46 H46 119.6 . . ?
S47 C49 H49A 109.5 . . ?
S47 C49 H49B 109.5 . . ?
S47 C49 H49C 109.5 . . ?
H49A C49 H49B 109.5 . . ?
H49A C49 H49C 109.5 . . ?
H49B C49 H49C 109.5 . . ?
S48 C50 H50A 109.5 . . ?
S48 C50 H50B 109.5 . . ?
S48 C50 H50C 109.5 . . ?
H50A C50 H50B 109.5 . . ?
H50A C50 H50C 109.5 . . ?
H50B C50 H50C 109.5 . . ?
C28 C29A H29D 109.5 . . ?
C28 C29A H29E 109.5 . . ?
C28 C29A H29F 109.5 . . ?
H29D C29A H29E 109.5 . . ?
H29D C29A H29F 109.5 . . ?
H29E C29A H29F 109.5 . . ?
C28 C30A H30D 109.5 . . ?
C28 C30A H30E 109.5 . . ?
C28 C30A H30F 109.5 . . ?
H30D C30A H30E 109.5 . . ?
H30D C30A H30F 109.5 . . ?
H30E C30A H30F 109.5 . . ?
C28 C31A H31D 109.5 . . ?
C28 C31A H31E 109.5 . . ?
C28 C31A H31F 109.5 . . ?
H31D C31A H31E 109.5 . . ?
H31D C31A H31F 109.5 . . ?
H31E C31A H31F 109.5 . . ?
C52 C51 C57 121.1(2) . . ?
C56 C51 C52 117.4(2) . . ?
C56 C51 C57 121.5(2) . . ?
C51 C52 H52 119.1 . . ?
C53 C52 C51 121.8(3) . . ?
C53 C52 H52 119.1 . . ?
C52 C53 H53 119.9 . . ?
C52 C53 C54 120.1(2) . . ?
C54 C53 H53 119.9 . . ?
C53 C54 H54 120.5 . . ?
C55 C54 C53 119.1(2) . . ?
C55 C54 H54 120.5 . . ?
C54 C55 H55 119.8 . . ?
C54 C55 C56 120.5(3) . . ?
C56 C55 H55 119.8 . . ?
C51 C56 C55 121.1(3) . . ?
C51 C56 H56 119.5 . . ?
C55 C56 H56 119.5 . . ?
C51 C57 H57A 109.5 . . ?
C51 C57 H57B 109.5 . . ?
C51 C57 H57C 109.5 . . ?
H57A C57 H57B 109.5 . . ?
H57A C57 H57C 109.5 . . ?
H57B C57 H57C 109.5 . . ?
C52A C51A C57A 121.1(8) . . ?
C56A C51A C52A 116.9(7) . . ?
C56A C51A C57A 119.1(7) . . ?
C51A C52A H52A 119.6 . . ?
C53A C52A C51A 120.8(8) . . ?
C53A C52A H52A 119.6 . . ?
C52A C53A H53A 120.6 . . ?
C54A C53A C52A 118.8(7) . . ?
C54A C53A H53A 120.6 . . ?
C53A C54A H54A 119.7 . . ?
C53A C54A C55A 120.7(7) . . ?
C55A C54A H54A 119.7 . . ?
C54A C55A H55A 120.3 . . ?
C54A C55A C56A 119.5(7) . . ?
C56A C55A H55A 120.3 . . ?
C51A C56A C55A 120.3(7) . . ?
C51A C56A H56A 119.8 . . ?
C55A C56A H56A 119.8 . . ?
C51A C57A H57D 109.5 . . ?
C51A C57A H57E 109.5 . . ?
C51A C57A H57F 109.5 . . ?
H57D C57A H57E 109.5 . . ?
H57D C57A H57F 109.5 . . ?
H57E C57A H57F 109.5 . . ?

loop_
_geom_bond_atom_site_label_1
_geom_bond_atom_site_label_2
_geom_bond_distance
_geom_bond_site_symmetry_2
_geom_bond_publ_flag
S47 C39 1.7699(15) . ?
S47 C49 1.8019(18) . ?
S48 C44 1.7657(15) . ?
S48 C50 1.7998(17) . ?
C1 C7 1.491(2) . ?
C1 C42 1.390(2) . ?
C1 C46 1.398(2) . ?
C2 H2 0.9500 . ?
C2 C3 1.369(2) . ?
C2 C7 1.407(2) . ?
C3 H3 0.9500 . ?
C3 C4 1.415(2) . ?
C4 C5 1.418(2) . ?
C4 C8 1.456(2) . ?
C5 C6 1.430(2) . ?
C5 C11 1.436(2) . ?
C6 C7 1.391(2) . ?
C6 C16 1.494(2) . ?
C8 C9 1.422(2) . ?
C8 C12 1.409(2) . ?
C9 C10 1.435(2) . ?
C9 C15 1.425(2) . ?
C10 H10 0.9500 . ?
C10 C11 1.352(2) . ?
C11 H11 0.9500 . ?
C12 H12 0.9500 . ?
C12 C13 1.370(2) . ?
C13 H13 0.9500 . ?
C13 C14 1.410(2) . ?
C14 C15 1.388(2) . ?
C14 C36 1.493(2) . ?
C15 C22 1.497(2) . ?
C16 C17 1.392(2) . ?
C16 C21 1.397(2) . ?
C17 H17 0.9500 . ?
C17 C18 1.389(2) . ?
C18 H18 0.9500 . ?
C18 C19 1.392(2) . ?
C19 C20 1.396(2) . ?
C19 C32 1.536(2) . ?
C20 H20 0.9500 . ?
C20 C21 1.390(2) . ?
C21 H21 0.9500 . ?
C22 C23 1.390(2) . ?
C22 C27 1.390(2) . ?
C23 H23 0.9500 . ?
C23 C24 1.387(2) . ?
C24 H24 0.9500 . ?
C24 C25 1.395(2) . ?
C25 C26 1.395(2) . ?
C25 C28 1.533(2) . ?
C26 H26 0.9500 . ?
C26 C27 1.387(2) . ?
C27 H27 0.9500 . ?
C28 C29 1.525(3) . ?
C28 C30 1.522(3) . ?
C28 C31 1.556(3) . ?
C28 C29A 1.495(5) . ?
C28 C30A 1.571(6) . ?
C28 C31A 1.498(6) . ?
C29 H29A 0.9800 . ?
C29 H29B 0.9800 . ?
C29 H29C 0.9800 . ?
C30 H30A 0.9800 . ?
C30 H30B 0.9800 . ?
C30 H30C 0.9800 . ?
C31 H31A 0.9800 . ?
C31 H31B 0.9800 . ?
C31 H31C 0.9800 . ?
C32 C33 1.538(2) . ?
C32 C34 1.530(2) . ?
C32 C35 1.532(2) . ?
C33 H33A 0.9800 . ?
C33 H33B 0.9800 . ?
C33 H33C 0.9800 . ?
C34 H34A 0.9800 . ?
C34 H34B 0.9800 . ?
C34 H34C 0.9800 . ?
C35 H35A 0.9800 . ?
C35 H35B 0.9800 . ?
C35 H35C 0.9800 . ?
C36 C37 1.390(2) . ?
C36 C41 1.388(2) . ?
C37 H37 0.9500 . ?
C37 C38 1.381(2) . ?
C38 H38 0.9500 . ?
C38 C39 1.392(2) . ?
C39 C40 1.393(2) . ?
C40 H40 0.9500 . ?
C40 C41 1.389(2) . ?
C41 H41 0.9500 . ?
C42 H42 0.9500 . ?
C42 C43 1.388(2) . ?
C43 H43 0.9500 . ?
C43 C44 1.389(2) . ?
C44 C45 1.399(2) . ?
C45 H45 0.9500 . ?
C45 C46 1.382(2) . ?
C46 H46 0.9500 . ?
C49 H49A 0.9800 . ?
C49 H49B 0.9800 . ?
C49 H49C 0.9800 . ?
C50 H50A 0.9800 . ?
C50 H50B 0.9800 . ?
C50 H50C 0.9800 . ?
C29A H29D 0.9800 . ?
C29A H29E 0.9800 . ?
C29A H29F 0.9800 . ?
C30A H30D 0.9800 . ?
C30A H30E 0.9800 . ?
C30A H30F 0.9800 . ?
C31A H31D 0.9800 . ?
C31A H31E 0.9800 . ?
C31A H31F 0.9800 . ?
C51 C52 1.389(3) . ?
C51 C56 1.369(4) . ?
C51 C57 1.512(3) . ?
C52 H52 0.9500 . ?
C52 C53 1.372(4) . ?
C53 H53 0.9500 . ?
C53 C54 1.373(4) . ?
C54 H54 0.9500 . ?
C54 C55 1.370(4) . ?
C55 H55 0.9500 . ?
C55 C56 1.392(4) . ?
C56 H56 0.9500 . ?
C57 H57A 0.9800 . ?
C57 H57B 0.9800 . ?
C57 H57C 0.9800 . ?
C51A C52A 1.388(8) . ?
C51A C56A 1.374(9) . ?
C51A C57A 1.519(8) . ?
C52A H52A 0.9500 . ?
C52A C53A 1.386(10) . ?
C53A H53A 0.9500 . ?
C53A C54A 1.366(9) . ?
C54A H54A 0.9500 . ?
C54A C55A 1.372(9) . ?
C55A H55A 0.9500 . ?
C55A C56A 1.392(9) . ?
C56A H56A 0.9500 . ?
C57A H57D 0.9800 . ?
C57A H57E 0.9800 . ?
C57A H57F 0.9800 . ?

loop_
_geom_torsion_atom_site_label_1
_geom_torsion_atom_site_label_2
_geom_torsion_atom_site_label_3
_geom_torsion_atom_site_label_4
_geom_torsion
_geom_torsion_site_symmetry_1
_geom_torsion_site_symmetry_2
_geom_torsion_site_symmetry_3
_geom_torsion_site_symmetry_4
_geom_torsion_publ_flag
S47 C39 C40 C41 -179.86(12) . . . . ?
S48 C44 C45 C46 178.70(12) . . . . ?
C1 C42 C43 C44 -0.9(2) . . . . ?
C2 C3 C4 C5 0.3(2) . . . . ?
C2 C3 C4 C8 -179.69(13) . . . . ?
C3 C2 C7 C1 -179.68(14) . . . . ?
C3 C2 C7 C6 0.3(2) . . . . ?
C3 C4 C5 C6 -1.0(2) . . . . ?
C3 C4 C5 C11 179.88(13) . . . . ?
C3 C4 C8 C9 -179.27(14) . . . . ?
C3 C4 C8 C12 0.8(2) . . . . ?
C4 C5 C6 C7 1.4(2) . . . . ?
C4 C5 C6 C16 -174.63(13) . . . . ?
C4 C5 C11 C10 -0.8(2) . . . . ?
C4 C8 C9 C10 -0.5(2) . . . . ?
C4 C8 C9 C15 178.63(13) . . . . ?
C4 C8 C12 C13 -177.45(13) . . . . ?
C5 C4 C8 C9 0.7(2) . . . . ?
C5 C4 C8 C12 -179.21(14) . . . . ?
C5 C6 C7 C1 178.97(13) . . . . ?
C5 C6 C7 C2 -1.0(2) . . . . ?
C5 C6 C16 C17 -74.04(19) . . . . ?
C5 C6 C16 C21 103.08(17) . . . . ?
C6 C5 C11 C10 -179.85(14) . . . . ?
C6 C16 C17 C18 175.81(14) . . . . ?
C6 C16 C21 C20 -174.82(14) . . . . ?
C7 C1 C42 C43 -177.74(14) . . . . ?
C7 C1 C46 C45 178.72(14) . . . . ?
C7 C2 C3 C4 0.1(2) . . . . ?
C7 C6 C16 C17 110.02(17) . . . . ?
C7 C6 C16 C21 -72.86(19) . . . . ?
C8 C4 C5 C6 178.98(13) . . . . ?
C8 C4 C5 C11 -0.1(2) . . . . ?
C8 C9 C10 C11 -0.4(2) . . . . ?
C8 C9 C15 C14 -1.0(2) . . . . ?
C8 C9 C15 C22 178.37(13) . . . . ?
C8 C12 C13 C14 -1.4(2) . . . . ?
C9 C8 C12 C13 2.6(2) . . . . ?
C9 C10 C11 C5 1.0(2) . . . . ?
C9 C15 C22 C23 105.10(16) . . . . ?
C9 C15 C22 C27 -72.77(19) . . . . ?
C10 C9 C15 C14 178.09(14) . . . . ?
C10 C9 C15 C22 -2.6(2) . . . . ?
C11 C5 C6 C7 -179.57(14) . . . . ?
C11 C5 C6 C16 4.4(2) . . . . ?
C12 C8 C9 C10 179.45(13) . . . . ?
C12 C8 C9 C15 -1.4(2) . . . . ?
C12 C13 C14 C15 -1.2(2) . . . . ?
C12 C13 C14 C36 178.42(13) . . . . ?
C13 C14 C15 C9 2.3(2) . . . . ?
C13 C14 C15 C22 -177.04(13) . . . . ?
C13 C14 C36 C37 -83.39(18) . . . . ?
C13 C14 C36 C41 96.08(18) . . . . ?
C14 C15 C22 C23 -75.55(19) . . . . ?
C14 C15 C22 C27 106.58(17) . . . . ?
C14 C36 C37 C38 -179.25(14) . . . . ?
C14 C36 C41 C40 -179.13(14) . . . . ?
C15 C9 C10 C11 -179.48(14) . . . . ?
C15 C14 C36 C37 96.19(18) . . . . ?
C15 C14 C36 C41 -84.34(19) . . . . ?
C15 C22 C23 C24 -176.63(14) . . . . ?
C15 C22 C27 C26 176.98(14) . . . . ?
C16 C6 C7 C1 -5.1(2) . . . . ?
C16 C6 C7 C2 174.95(13) . . . . ?
C16 C17 C18 C19 -1.0(2) . . . . ?
C17 C16 C21 C20 2.4(2) . . . . ?
C17 C18 C19 C20 2.2(2) . . . . ?
C17 C18 C19 C32 -176.11(14) . . . . ?
C18 C19 C20 C21 -1.2(2) . . . . ?
C18 C19 C32 C33 115.36(17) . . . . ?
C18 C19 C32 C34 -5.9(2) . . . . ?
C18 C19 C32 C35 -125.99(16) . . . . ?
C19 C20 C21 C16 -1.1(2) . . . . ?
C20 C19 C32 C33 -62.91(19) . . . . ?
C20 C19 C32 C34 175.80(14) . . . . ?
C20 C19 C32 C35 55.74(19) . . . . ?
C21 C16 C17 C18 -1.4(2) . . . . ?
C22 C23 C24 C25 -0.6(2) . . . . ?
C23 C22 C27 C26 -1.0(2) . . . . ?
C23 C24 C25 C26 -0.6(2) . . . . ?
C23 C24 C25 C28 176.70(15) . . . . ?
C24 C25 C26 C27 0.9(2) . . . . ?
C24 C25 C28 C29 171.9(2) . . . . ?
C24 C25 C28 C30 -65.3(2) . . . . ?
C24 C25 C28 C31 52.3(2) . . . . ?
C24 C25 C28 C29A 128.8(4) . . . . ?
C24 C25 C28 C30A -114.6(3) . . . . ?
C24 C25 C28 C31A 0.7(4) . . . . ?
C25 C26 C27 C22 -0.1(2) . . . . ?
C26 C25 C28 C29 -11.0(3) . . . . ?
C26 C25 C28 C30 111.80(19) . . . . ?
C26 C25 C28 C31 -130.5(2) . . . . ?
C26 C25 C28 C29A -54.1(4) . . . . ?
C26 C25 C28 C30A 62.5(3) . . . . ?
C26 C25 C28 C31A 177.9(4) . . . . ?
C27 C22 C23 C24 1.3(2) . . . . ?
C28 C25 C26 C27 -176.33(15) . . . . ?
C32 C19 C20 C21 177.20(14) . . . . ?
C36 C14 C15 C9 -177.27(13) . . . . ?
C36 C14 C15 C22 3.4(2) . . . . ?
C36 C37 C38 C39 -2.1(2) . . . . ?
C37 C36 C41 C40 0.4(2) . . . . ?
C37 C38 C39 S47 -178.56(12) . . . . ?
C37 C38 C39 C40 1.3(2) . . . . ?
C38 C39 C40 C41 0.3(2) . . . . ?
C39 C40 C41 C36 -1.1(2) . . . . ?
C41 C36 C37 C38 1.3(2) . . . . ?
C42 C1 C7 C2 119.61(16) . . . . ?
C42 C1 C7 C6 -60.3(2) . . . . ?
C42 C1 C46 C45 1.7(2) . . . . ?
C42 C43 C44 S48 -177.72(12) . . . . ?
C42 C43 C44 C45 1.5(2) . . . . ?
C43 C44 C45 C46 -0.6(2) . . . . ?
C44 C45 C46 C1 -1.0(2) . . . . ?
C46 C1 C7 C2 -57.34(19) . . . . ?
C46 C1 C7 C6 122.73(16) . . . . ?
C46 C1 C42 C43 -0.7(2) . . . . ?
C49 S47 C39 C38 -162.58(12) . . . . ?
C49 S47 C39 C40 17.56(15) . . . . ?
C50 S48 C44 C43 7.81(16) . . . . ?
C50 S48 C44 C45 -171.46(12) . . . . ?
C51 C52 C53 C54 1.9(5) . . . . ?
C52 C51 C56 C55 2.0(5) . . . . ?
C52 C53 C54 C55 0.8(5) . . . . ?
C53 C54 C55 C56 -2.0(5) . . . . ?
C54 C55 C56 C51 0.6(6) . . . . ?
C56 C51 C52 C53 -3.3(5) . . . . ?
C57 C51 C52 C53 176.9(3) . . . . ?
C57 C51 C56 C55 -178.2(3) . . . . ?
C51A C52A C53A C54A 10(3) . . . . ?
C52A C51A C56A C55A 18(3) . . . . ?
C52A C53A C54A C55A 2(3) . . . . ?
C53A C54A C55A C56A -4(3) . . . . ?
C54A C55A C56A C51A -7(3) . . . . ?
C56A C51A C52A C53A -20(3) . . . . ?
C57A C51A C52A C53A 179.4(19) . . . . ?
C57A C51A C56A C55A 179.1(17) . . . . ?
